data_7127389
loop_
_publ_author_name
'Gu, Jia-Yi'
'Zhang, Wei'
'Jackson, Seth R.'
'He, Yan-Hong'
'Guan, Zhi'

_publ_section_title
;
 Photoinduced umpolung addition of carbonyl compounds with
 \a,\b-unsaturated esters enables the polysubstituted \g-lactone
 formation.
;
_journal_issue 87
_journal_name_full 'Chemical communications (Cambridge, England)'
_journal_page_first 13441
_journal_page_last 13444
_journal_paper_doi 10.1039/d0cc05306f
_journal_volume 56
_journal_year 2020
_chemical_formula_sum 'C23 H20 O2'
_chemical_formula_weight 328.39
_space_group_crystal_system monoclinic
_space_group_IT_number 14
_space_group_name_Hall '-P 2yn'
_space_group_name_H-M_alt 'P 1 21/n 1'
_atom_sites_solution_hydrogens geom
_audit_creation_method SHELXL-2017/1
_audit_update_record
;
2020-02-20 deposited with the CCDC.	2020-10-05 downloaded from the CCDC.
;
_cell_angle_alpha 90
_cell_angle_beta 97.3628(17)
_cell_angle_gamma 90
_cell_formula_units_Z 4
_cell_length_a 5.97592(10)
_cell_length_b 22.3752(5)
_cell_length_c 13.3264(3)
_cell_measurement_temperature 293(2)
_cell_volume 1767.21(6)
_computing_structure_refinement 'SHELXL-2017/1 (Sheldrick, 2017)'
_diffrn_ambient_temperature 293(2)
_diffrn_measured_fraction_theta_full 0.998
_diffrn_measured_fraction_theta_max 0.978
_diffrn_radiation_type CuK\a
_diffrn_radiation_wavelength 1.54184
_diffrn_reflns_av_R_equivalents 0.0143
_diffrn_reflns_av_unetI/netI 0.0153
_diffrn_reflns_Laue_measured_fraction_full 0.998
_diffrn_reflns_Laue_measured_fraction_max 0.978
_diffrn_reflns_limit_h_max 7
_diffrn_reflns_limit_h_min -4
_diffrn_reflns_limit_k_max 27
_diffrn_reflns_limit_k_min -26
_diffrn_reflns_limit_l_max 15
_diffrn_reflns_limit_l_min -16
_diffrn_reflns_number 9939
_diffrn_reflns_point_group_measured_fraction_full 0.998
_diffrn_reflns_point_group_measured_fraction_max 0.978
_diffrn_reflns_theta_full 67.684
_diffrn_reflns_theta_max 71.759
_diffrn_reflns_theta_min 3.885
_exptl_absorpt_coefficient_mu 0.609
_exptl_crystal_density_diffrn 1.234
_exptl_crystal_F_000 696
_refine_diff_density_max 0.206
_refine_diff_density_min -0.178
_refine_diff_density_rms 0.030
_refine_ls_extinction_method none
_refine_ls_goodness_of_fit_ref 1.044
_refine_ls_hydrogen_treatment constr
_refine_ls_matrix_type full
_refine_ls_number_parameters 227
_refine_ls_number_reflns 3393
_refine_ls_number_restraints 0
_refine_ls_restrained_S_all 1.044
_refine_ls_R_factor_all 0.0516
_refine_ls_R_factor_gt 0.0468
_refine_ls_shift/su_max 0.000
_refine_ls_shift/su_mean 0.000
_refine_ls_structure_factor_coef Fsqd
_refine_ls_weighting_details 'w=1/[\s^2^(Fo^2^)+(0.0679P)^2^+0.3714P] where P=(Fo^2^+2Fc^2^)/3'
_refine_ls_weighting_scheme calc
_refine_ls_wR_factor_gt 0.1309
_refine_ls_wR_factor_ref 0.1353
_reflns_Friedel_coverage 0.000
_reflns_number_gt 2995
_reflns_number_total 3393
_reflns_threshold_expression 'I > 2\s(I)'
_cod_data_source_file d0cc05306f2.cif
_cod_data_source_block gz191230
_cod_depositor_comments 'Adding full bibliography for 7127389--7127390.cif.'
_cod_original_sg_symbol_H-M 'P 21/n'
_cod_database_code 7127389
_shelx_shelxl_version_number 2017/1
_shelx_space_group_comment
;
The symmetry employed for this shelxl refinement is uniquely defined
by the following loop, which should always be used as a source of
symmetry information in preference to the above space-group names.
They are only intended as comments.
;

loop_
_space_group_symop_operation_xyz
'x, y, z'
'-x+1/2, y+1/2, -z+1/2'
'-x, -y, -z'
'x-1/2, -y-1/2, z-1/2'

loop_
_atom_site_label
_atom_site_type_symbol
_atom_site_fract_x
_atom_site_fract_y
_atom_site_fract_z
_atom_site_U_iso_or_equiv
_atom_site_adp_type
_atom_site_occupancy
_atom_site_site_symmetry_order
_atom_site_calc_flag
_atom_site_refinement_flags_posn
_atom_site_refinement_flags_adp
_atom_site_refinement_flags_occupancy
_atom_site_disorder_assembly
_atom_site_disorder_group
O2 O 0.8630(2) 0.19005(6) 0.04379(10) 0.0717(4) Uani 1 1 d . . . . .
C18 C 1.2169(2) 0.32059(6) 0.04568(11) 0.0464(3) Uani 1 1 d . . . . .
C1 C 1.5343(3) -0.03254(7) 0.18161(11) 0.0501(4) Uani 1 1 d . . . . .
C10 C 1.1168(3) 0.12519(7) 0.15383(12) 0.0515(4) Uani 1 1 d . . . . .
C8 C 1.2548(3) 0.03555(8) 0.08219(12) 0.0581(4) Uani 1 1 d . . . . .
H8 H 1.254685 0.010302 0.026750 0.070 Uiso 1 1 calc R U . . .
C7 C 1.3881(2) 0.02124(7) 0.17252(11) 0.0490(3) Uani 1 1 d . . . . .
C11 C 1.3799(3) 0.06018(7) 0.25376(11) 0.0541(4) Uani 1 1 d . . . . .
H11 H 1.465348 0.051667 0.315440 0.065 Uiso 1 1 calc R U . . .
C9 C 1.1231(3) 0.08631(8) 0.07316(13) 0.0600(4) Uani 1 1 d . . . . .
H9 H 1.036654 0.094677 0.011672 0.072 Uiso 1 1 calc R U . . .
O1 O 0.8952(3) 0.24753(6) -0.08871(10) 0.0873(5) Uani 1 1 d . . . . .
C23 C 1.4045(3) 0.33827(8) 0.00278(13) 0.0587(4) Uani 1 1 d . . . . .
H23 H 1.508043 0.309795 -0.012811 0.070 Uiso 1 1 calc R U . . .
C12 C 1.2483(3) 0.11096(7) 0.24476(12) 0.0555(4) Uani 1 1 d . . . . .
H12 H 1.247140 0.136117 0.300244 0.067 Uiso 1 1 calc R U . . .
C16 C 1.1716(3) 0.25550(6) 0.06353(11) 0.0480(3) Uani 1 1 d . . . . .
H16 H 1.303599 0.232367 0.049887 0.058 Uiso 1 1 calc R U . . .
C13 C 0.9735(3) 0.18151(8) 0.14776(13) 0.0594(4) Uani 1 1 d . . . . .
C15 C 1.1150(3) 0.23849(7) 0.16768(12) 0.0583(4) Uani 1 1 d . . . . .
H15A H 1.029145 0.269802 0.195546 0.070 Uiso 1 1 calc R U . . .
H15B H 1.250859 0.230753 0.213943 0.070 Uiso 1 1 calc R U . . .
C6 C 1.7551(3) -0.02959(9) 0.23062(13) 0.0611(4) Uani 1 1 d . . . . .
H6 H 1.811170 0.006525 0.257757 0.073 Uiso 1 1 calc R U . . .
C20 C 1.1047(3) 0.42352(8) 0.05044(14) 0.0629(4) Uani 1 1 d . . . . .
H20 H 1.003865 0.452330 0.067421 0.075 Uiso 1 1 calc R U . . .
C2 C 1.4579(3) -0.08730(8) 0.14177(13) 0.0602(4) Uani 1 1 d . . . . .
H2 H 1.311867 -0.090403 0.108374 0.072 Uiso 1 1 calc R U . . .
C19 C 1.0677(3) 0.36422(7) 0.06989(13) 0.0559(4) Uani 1 1 d . . . . .
H19 H 0.941305 0.353235 0.099626 0.067 Uiso 1 1 calc R U . . .
C17 C 0.9667(3) 0.23241(7) -0.00457(13) 0.0574(4) Uani 1 1 d . . . . .
C21 C 1.2897(3) 0.44033(8) 0.00609(14) 0.0642(4) Uani 1 1 d . . . . .
H21 H 1.313000 0.480387 -0.008073 0.077 Uiso 1 1 calc R U . . .
C22 C 1.4400(3) 0.39796(9) -0.01726(15) 0.0679(5) Uani 1 1 d . . . . .
H22 H 1.566423 0.409329 -0.046684 0.082 Uiso 1 1 calc R U . . .
C5 C 1.8907(3) -0.07954(10) 0.23920(14) 0.0721(5) Uani 1 1 d . . . . .
H5 H 2.037264 -0.076831 0.272081 0.086 Uiso 1 1 calc R U . . .
C3 C 1.5953(4) -0.13735(9) 0.15092(14) 0.0700(5) Uani 1 1 d . . . . .
H3 H 1.540926 -0.173671 0.123981 0.084 Uiso 1 1 calc R U . . .
C4 C 1.8113(4) -0.13351(10) 0.19959(14) 0.0731(5) Uani 1 1 d . . . . .
H4 H 1.903680 -0.167110 0.205805 0.088 Uiso 1 1 calc R U . . .
C14 C 0.7813(4) 0.17650(13) 0.2118(2) 0.1126(10) Uani 1 1 d . . . . .
H14A H 0.689829 0.211866 0.203361 0.169 Uiso 1 1 calc R U . . .
H14B H 0.841945 0.172273 0.281690 0.169 Uiso 1 1 calc R U . . .
H14C H 0.690683 0.142211 0.190745 0.169 Uiso 1 1 calc R U . . .

loop_
_atom_site_aniso_label
_atom_site_aniso_U_11
_atom_site_aniso_U_22
_atom_site_aniso_U_33
_atom_site_aniso_U_23
_atom_site_aniso_U_13
_atom_site_aniso_U_12
O2 0.0619(7) 0.0595(7) 0.0864(9) 0.0166(6) -0.0188(6) -0.0098(6)
C18 0.0450(7) 0.0444(8) 0.0499(7) 0.0017(6) 0.0065(6) 0.0001(6)
C1 0.0509(8) 0.0561(9) 0.0436(7) 0.0054(6) 0.0074(6) -0.0063(7)
C10 0.0497(8) 0.0486(8) 0.0558(8) 0.0122(6) 0.0046(6) -0.0095(6)
C8 0.0658(9) 0.0584(10) 0.0473(8) -0.0001(7) -0.0037(7) -0.0066(8)
C7 0.0493(8) 0.0501(8) 0.0471(7) 0.0066(6) 0.0040(6) -0.0098(6)
C11 0.0621(9) 0.0552(9) 0.0430(7) 0.0070(6) -0.0012(6) -0.0046(7)
C9 0.0619(9) 0.0615(10) 0.0525(8) 0.0097(7) -0.0082(7) -0.0067(8)
O1 0.1287(13) 0.0653(8) 0.0575(7) 0.0047(6) -0.0279(8) 0.0033(8)
C23 0.0526(8) 0.0583(10) 0.0681(10) -0.0036(7) 0.0184(7) -0.0005(7)
C12 0.0662(9) 0.0531(9) 0.0469(8) 0.0044(6) 0.0063(7) -0.0042(7)
C16 0.0487(8) 0.0425(8) 0.0529(8) 0.0020(6) 0.0068(6) 0.0032(6)
C13 0.0551(9) 0.0562(9) 0.0669(10) 0.0172(8) 0.0081(7) -0.0025(7)
C15 0.0747(10) 0.0499(9) 0.0494(8) 0.0051(7) 0.0045(7) 0.0020(8)
C6 0.0543(9) 0.0699(11) 0.0582(9) 0.0001(8) 0.0030(7) -0.0051(8)
C20 0.0619(10) 0.0473(9) 0.0784(11) 0.0029(8) 0.0055(8) 0.0099(7)
C2 0.0588(9) 0.0613(10) 0.0599(9) -0.0018(7) 0.0056(7) -0.0054(8)
C19 0.0477(8) 0.0500(9) 0.0723(10) 0.0060(7) 0.0163(7) 0.0047(7)
C17 0.0701(10) 0.0434(8) 0.0553(9) 0.0022(7) -0.0056(7) 0.0032(7)
C21 0.0658(10) 0.0490(9) 0.0751(11) 0.0092(8) -0.0015(8) -0.0088(8)
C22 0.0611(10) 0.0687(11) 0.0768(11) 0.0052(9) 0.0196(8) -0.0165(9)
C5 0.0548(9) 0.0963(15) 0.0643(10) 0.0040(10) 0.0049(8) 0.0102(10)
C3 0.0840(12) 0.0592(11) 0.0687(11) -0.0038(8) 0.0177(9) 0.0004(9)
C4 0.0787(12) 0.0777(13) 0.0652(11) 0.0073(9) 0.0182(9) 0.0213(10)
C14 0.0851(15) 0.112(2) 0.152(2) 0.0581(18) 0.0590(16) 0.0255(14)

loop_
_atom_type_symbol
_atom_type_description
_atom_type_scat_dispersion_real
_atom_type_scat_dispersion_imag
_atom_type_scat_source
C C 0.0181 0.0091 'International Tables Vol C Tables 4.2.6.8 and 6.1.1.4'
H H 0.0000 0.0000 'International Tables Vol C Tables 4.2.6.8 and 6.1.1.4'
O O 0.0492 0.0322 'International Tables Vol C Tables 4.2.6.8 and 6.1.1.4'

loop_
_geom_angle_atom_site_label_1
_geom_angle_atom_site_label_2
_geom_angle_atom_site_label_3
_geom_angle
_geom_angle_site_symmetry_1
_geom_angle_site_symmetry_3
_geom_angle_publ_flag
C17 O2 C13 111.44(12) . . ?
C23 C18 C19 118.34(14) . . ?
C23 C18 C16 120.98(14) . . ?
C19 C18 C16 120.66(13) . . ?
C2 C1 C6 117.71(16) . . ?
C2 C1 C7 121.53(14) . . ?
C6 C1 C7 120.75(14) . . ?
C9 C10 C12 117.52(15) . . ?
C9 C10 C13 123.36(14) . . ?
C12 C10 C13 119.12(15) . . ?
C9 C8 C7 121.45(16) . . ?
C8 C7 C11 117.01(15) . . ?
C8 C7 C1 121.52(14) . . ?
C11 C7 C1 121.47(13) . . ?
C12 C11 C7 121.56(14) . . ?
C8 C9 C10 121.41(14) . . ?
C18 C23 C22 120.63(16) . . ?
C11 C12 C10 121.05(15) . . ?
C18 C16 C17 112.47(12) . . ?
C18 C16 C15 116.90(13) . . ?
C17 C16 C15 101.79(13) . . ?
O2 C13 C10 109.87(14) . . ?
O2 C13 C14 104.98(17) . . ?
C10 C13 C14 111.72(15) . . ?
O2 C13 C15 103.08(12) . . ?
C10 C13 C15 112.67(13) . . ?
C14 C13 C15 113.80(19) . . ?
C16 C15 C13 103.44(13) . . ?
C5 C6 C1 120.73(17) . . ?
C21 C20 C19 120.25(16) . . ?
C3 C2 C1 121.16(17) . . ?
C20 C19 C18 120.76(15) . . ?
O1 C17 O2 121.21(16) . . ?
O1 C17 C16 128.91(17) . . ?
O2 C17 C16 109.87(13) . . ?
C22 C21 C20 119.78(16) . . ?
C21 C22 C23 120.21(16) . . ?
C6 C5 C4 120.67(18) . . ?
C4 C3 C2 120.17(19) . . ?
C3 C4 C5 119.55(18) . . ?

loop_
_geom_bond_atom_site_label_1
_geom_bond_atom_site_label_2
_geom_bond_distance
_geom_bond_site_symmetry_2
_geom_bond_publ_flag
O2 C17 1.342(2) . ?
O2 C13 1.469(2) . ?
C18 C23 1.380(2) . ?
C18 C19 1.388(2) . ?
C18 C16 1.506(2) . ?
C1 C2 1.389(2) . ?
C1 C6 1.397(2) . ?
C1 C7 1.483(2) . ?
C10 C9 1.387(2) . ?
C10 C12 1.394(2) . ?
C10 C13 1.520(2) . ?
C8 C9 1.378(2) . ?
C8 C7 1.393(2) . ?
C7 C11 1.395(2) . ?
C11 C12 1.378(2) . ?
O1 C17 1.1965(19) . ?
C23 C22 1.384(2) . ?
C16 C17 1.518(2) . ?
C16 C15 1.518(2) . ?
C13 C14 1.520(3) . ?
C13 C15 1.534(2) . ?
C6 C5 1.376(3) . ?
C20 C21 1.371(3) . ?
C20 C19 1.375(2) . ?
C2 C3 1.385(3) . ?
C21 C22 1.369(3) . ?
C5 C4 1.377(3) . ?
C3 C4 1.371(3) . ?
